data_3000535
loop_
_publ_author_name
'Georgia Cametti'

_journal_name_full 'To be published'
_chemical_formula_sum 'Al16 Na16.07 O96 Si32'
_space_group_name_Hall '-I 2y'
_space_group_name_H-M_alt 'I 1 2/m 1'
_cell_angle_alpha 90
_cell_angle_beta 102.995(3)
_cell_angle_gamma 90
_cell_length_a 18.2506(3)
_cell_length_b 13.8793(2)
_cell_length_c 11.8929(4)
_cell_measurement_temperature 473(2)
_cell_volume 2935.39(12)
_diffrn_ambient_temperature 473(2)
_diffrn_radiation_type MoK\a
_diffrn_radiation_wavelength 0.71073
_refine_ls_goodness_of_fit_ref 1.058
_refine_ls_R_factor_all 0.0537
_refine_ls_R_factor_gt 0.0412
_refine_ls_wR_factor_gt 0.1164
_refine_ls_wR_factor_ref 0.1222
_cod_database_code 3000535
_cod_hold_until_date 2024-11-29
_cod_depositor_requested_release_date 2024-11-29

loop_
_atom_site_label
_atom_site_fract_x
_atom_site_fract_y
_atom_site_fract_z
? ? ? ?
